data_4022857
loop_
_publ_author_name
'Alexander F. Pozharskii'
'Alexander V. Degtyarev'
'Oksana V. Ryabtsova'
'Valery A. Ozeryanskii'
'Mikhail E. Kletskii'
'Zoya A. Starikova'
'Lucjan Sobczyk'
'Alexander Filarowski'

_publ_section_title
;
 2-\a-Hydroxyalkyl- and 2,7-Di(\a-hydroxyalkyl)
 -1,8-bis(dimethylamino)naphthalenes: Stabilization
 of Nonconventional In/Out Conformers of "Proton Sponges"
 via N&#x00B7;&#x00B7;&#x00B7;H-O Intramolecular Hydrogen Bonding.
 A Remarkable Kind of Tandem Nitrogen Inversion
;
_journal_name_full 'Journal of Organic Chemistry'
_journal_page_first 3006
_journal_page_last 3019
_journal_paper_doi 10.1021/jo062667v
_journal_volume 72
_journal_year 2007
_chemical_formula_moiety 'C22 H26 N2 O'
_chemical_formula_sum 'C22 H26 N2 O'
_chemical_formula_weight 334.45
_chemical_name_systematic
; 
 ? 
;
_space_group_IT_number 19
_symmetry_cell_setting orthorhombic
_symmetry_space_group_name_Hall 'P 2ac 2ab'
_symmetry_space_group_name_H-M 'P 21 21 21'
_atom_sites_solution_hydrogens mexed
_atom_sites_solution_primary direct
_atom_sites_solution_secondary difmap
_audit_creation_method SHELXL-97
_cell_angle_alpha 90.00
_cell_angle_beta 90.00
_cell_angle_gamma 90.00
_cell_formula_units_Z 4
_cell_length_a 10.5415(7)
_cell_length_b 12.4658(8)
_cell_length_c 13.8618(9)
_cell_measurement_reflns_used 5106
_cell_measurement_temperature 100(2)
_cell_measurement_theta_max 33.07
_cell_measurement_theta_min 2.20
_cell_volume 1821.6(2)
_computing_cell_refinement 'APEX2 (Bruker, 2005)'
_computing_data_collection 'APEX2 (Bruker, 2005)'
_computing_data_reduction 'APEX2 (Bruker, 2005)'
_computing_molecular_graphics 'SHELXTL ver. 5.1 (Sheldrick, 1998)'
_computing_publication_material 'SHELXTL ver. 5.1 (Sheldrick, 1998)'
_computing_structure_refinement 'SHELXTL ver. 5.1 (Sheldrick, 1998)'
_computing_structure_solution 'SHELXTL ver. 5.1 (Sheldrick, 1998)'
_diffrn_ambient_temperature 100(2)
_diffrn_measured_fraction_theta_full 0.989
_diffrn_measured_fraction_theta_max 0.989
_diffrn_measurement_device_type 'Bruker APEX2 CCD area detector'
_diffrn_measurement_method 'phi and omega scans'
_diffrn_radiation_monochromator graphite
_diffrn_radiation_source 'fine-focus sealed tube'
_diffrn_radiation_type MoK\a
_diffrn_radiation_wavelength 0.71073
_diffrn_reflns_av_R_equivalents 0.0252
_diffrn_reflns_av_sigmaI/netI 0.0188
_diffrn_reflns_limit_h_max 13
_diffrn_reflns_limit_h_min -13
_diffrn_reflns_limit_k_max 16
_diffrn_reflns_limit_k_min -16
_diffrn_reflns_limit_l_max 18
_diffrn_reflns_limit_l_min -18
_diffrn_reflns_number 20481
_diffrn_reflns_theta_full 27.99
_diffrn_reflns_theta_max 27.99
_diffrn_reflns_theta_min 2.20
_exptl_absorpt_coefficient_mu 0.075
_exptl_absorpt_correction_T_max 0.9520
_exptl_absorpt_correction_T_min 0.9493
_exptl_absorpt_correction_type none
_exptl_crystal_colour colorless
_exptl_crystal_density_diffrn 1.220
_exptl_crystal_density_method 'not measured'
_exptl_crystal_description prism
_exptl_crystal_F_000 720
_exptl_crystal_size_max 0.51
_exptl_crystal_size_mid 0.40
_exptl_crystal_size_min 0.22
_refine_diff_density_max 0.374
_refine_diff_density_min -0.226
_refine_diff_density_rms 0.039
_refine_ls_abs_structure_details 'Flack H D (1983), Acta Cryst. A39, 876-881'
_refine_ls_abs_structure_Flack 0.5(11)
_refine_ls_extinction_method none
_refine_ls_goodness_of_fit_ref 1.001
_refine_ls_hydrogen_treatment constr
_refine_ls_matrix_type full
_refine_ls_number_parameters 226
_refine_ls_number_reflns 4362
_refine_ls_number_restraints 0
_refine_ls_restrained_S_all 1.001
_refine_ls_R_factor_all 0.0358
_refine_ls_R_factor_gt 0.0340
_refine_ls_shift/su_max 0.001
_refine_ls_shift/su_mean 0.000
_refine_ls_structure_factor_coef Fsqd
_refine_ls_weighting_details 'calc w=1/[\s^2^(Fo^2^)+(0.0576P)^2^+0.3438P] where P=(Fo^2^+2Fc^2^)/3'
_refine_ls_weighting_scheme calc
_refine_ls_wR_factor_gt 0.0873
_refine_ls_wR_factor_ref 0.0890
_reflns_number_gt 4198
_reflns_number_total 4362
_reflns_threshold_expression I>2\s(I)
_cod_data_source_file jo062667vsi20061228_103806.cif
_cod_data_source_block z
_cod_depositor_comments
;
The following automatic conversions were performed:
'_symmetry_cell_setting' value 'Orthorhombic' changed to 'orthorhombic'
according to '/home/saulius/struct/CIF-dictionaries/cif_core.dic'
dictionary named 'cif_core.dic' version 2.4.1 from 2010-06-29.

Automatic conversion script
Id: cif_fix_enum 1527 2010-12-29 10:47:43Z saulius 
;
_cod_database_code 4022857

loop_
_symmetry_equiv_pos_as_xyz
'x, y, z'
'-x+1/2, -y, z+1/2'
'-x, y+1/2, -z+1/2'
'x+1/2, -y+1/2, -z'

loop_
_atom_site_label
_atom_site_type_symbol
_atom_site_fract_x
_atom_site_fract_y
_atom_site_fract_z
_atom_site_U_iso_or_equiv
_atom_site_adp_type
_atom_site_occupancy
_atom_site_symmetry_multiplicity
_atom_site_calc_flag
_atom_site_refinement_flags
O1 O 0.18783(9) 0.68127(8) 0.42148(6) 0.0227(2) Uani 1 1 d .
H1O H 0.2268 0.7438 0.3994 0.027 Uiso 1 1 d R
N1 N 0.28920(9) 0.83535(8) 0.31512(7) 0.0159(2) Uani 1 1 d .
N2 N 0.38266(10) 0.96844(8) 0.15447(8) 0.0182(2) Uani 1 1 d .
C1 C 0.29741(10) 0.75840(9) 0.23766(8) 0.0136(2) Uani 1 1 d .
C2 C 0.22968(10) 0.66256(9) 0.24883(8) 0.0142(2) Uani 1 1 d .
C3 C 0.25121(11) 0.57736(9) 0.18309(9) 0.0165(2) Uani 1 1 d .
H3A H 0.1992 0.5172 0.1852 0.020 Uiso 1 1 calc R
C4 C 0.34682(12) 0.58186(10) 0.11663(9) 0.0178(2) Uani 1 1 d .
H4A H 0.3649 0.5220 0.0790 0.021 Uiso 1 1 calc R
C5 C 0.41849(11) 0.67675(9) 0.10455(8) 0.0161(2) Uani 1 1 d .
C6 C 0.52248(12) 0.67888(11) 0.03941(9) 0.0202(2) Uani 1 1 d .
H6A H 0.5463 0.6165 0.0074 0.024 Uiso 1 1 calc R
C7 C 0.58763(12) 0.77171(11) 0.02353(9) 0.0221(3) Uani 1 1 d .
H7A H 0.6606 0.7712 -0.0142 0.026 Uiso 1 1 calc R
C8 C 0.54393(12) 0.86840(10) 0.06445(9) 0.0204(2) Uani 1 1 d .
H8A H 0.5850 0.9322 0.0493 0.024 Uiso 1 1 calc R
C9 C 0.44129(11) 0.87043(9) 0.12658(8) 0.0162(2) Uani 1 1 d .
C10 C 0.38428(10) 0.77060(9) 0.15804(8) 0.0144(2) Uani 1 1 d .
C11 C 0.40963(12) 0.87300(10) 0.35524(9) 0.0201(2) Uani 1 1 d .
H11A H 0.4707 0.8159 0.3533 0.030 Uiso 1 1 calc R
H11B H 0.3971 0.8953 0.4208 0.030 Uiso 1 1 calc R
H11C H 0.4401 0.9325 0.3179 0.030 Uiso 1 1 calc R
C12 C 0.18990(12) 0.91765(10) 0.31510(10) 0.0206(2) Uani 1 1 d .
H12A H 0.1135 0.8884 0.2881 0.031 Uiso 1 1 calc R
H12B H 0.2171 0.9778 0.2771 0.031 Uiso 1 1 calc R
H12C H 0.1741 0.9407 0.3801 0.031 Uiso 1 1 calc R
C13 C 0.46106(14) 1.06482(10) 0.14574(11) 0.0275(3) Uani 1 1 d .
H13A H 0.5400 1.0539 0.1788 0.041 Uiso 1 1 calc R
H13B H 0.4173 1.1247 0.1739 0.041 Uiso 1 1 calc R
H13C H 0.4773 1.0792 0.0788 0.041 Uiso 1 1 calc R
C14 C 0.26164(13) 0.98372(10) 0.10368(10) 0.0231(3) Uani 1 1 d .
H14A H 0.2111 0.9200 0.1097 0.035 Uiso 1 1 calc R
H14B H 0.2778 0.9978 0.0367 0.035 Uiso 1 1 calc R
H14C H 0.2171 1.0433 0.1314 0.035 Uiso 1 1 calc R
C15 C 0.13573(11) 0.64384(10) 0.33256(8) 0.0165(2) Uani 1 1 d .
C16 C 0.00784(11) 0.69752(9) 0.31045(9) 0.0168(2) Uani 1 1 d .
C17 C -0.04448(12) 0.69043(10) 0.21820(8) 0.0189(2) Uani 1 1 d .
H17A H 0.0006 0.6563 0.1693 0.023 Uiso 1 1 calc R
C18 C -0.16350(12) 0.73383(11) 0.19849(10) 0.0245(3) Uani 1 1 d .
H18A H -0.1969 0.7293 0.1365 0.029 Uiso 1 1 calc R
C19 C -0.23250(13) 0.78387(10) 0.27095(11) 0.0267(3) Uani 1 1 d .
H19A H -0.3122 0.8123 0.2578 0.032 Uiso 1 1 calc R
C20 C -0.18193(14) 0.79119(10) 0.36307(10) 0.0265(3) Uani 1 1 d .
H20A H -0.2277 0.8247 0.4119 0.032 Uiso 1 1 calc R
C21 C -0.06192(13) 0.74819(10) 0.38266(9) 0.0213(2) Uani 1 1 d .
H21A H -0.0284 0.7535 0.4445 0.026 Uiso 1 1 calc R
C22 C 0.10887(12) 0.52467(10) 0.35128(10) 0.0220(2) Uani 1 1 d .
H22A H 0.0498 0.5178 0.4037 0.033 Uiso 1 1 calc R
H22B H 0.1865 0.4888 0.3676 0.033 Uiso 1 1 calc R
H22C H 0.0734 0.4928 0.2943 0.033 Uiso 1 1 calc R

loop_
_atom_site_aniso_label
_atom_site_aniso_U_11
_atom_site_aniso_U_22
_atom_site_aniso_U_33
_atom_site_aniso_U_23
_atom_site_aniso_U_13
_atom_site_aniso_U_12
O1 0.0261(5) 0.0294(5) 0.0127(4) 0.0022(3) -0.0031(3) -0.0081(4)
N1 0.0162(5) 0.0148(4) 0.0166(4) -0.0028(4) -0.0016(4) -0.0004(4)
N2 0.0172(5) 0.0141(4) 0.0233(5) 0.0028(4) -0.0038(4) -0.0025(4)
C1 0.0131(5) 0.0135(5) 0.0141(5) -0.0007(4) -0.0027(4) 0.0011(4)
C2 0.0139(5) 0.0144(5) 0.0141(5) 0.0027(4) -0.0018(4) -0.0001(4)
C3 0.0169(5) 0.0145(5) 0.0181(5) 0.0008(4) -0.0028(4) -0.0021(4)
C4 0.0188(5) 0.0169(5) 0.0178(5) -0.0025(4) -0.0017(4) 0.0032(4)
C5 0.0152(5) 0.0182(5) 0.0149(5) -0.0002(4) -0.0019(4) 0.0020(4)
C6 0.0186(6) 0.0250(6) 0.0169(5) -0.0032(4) 0.0001(4) 0.0020(5)
C7 0.0159(5) 0.0328(7) 0.0176(5) 0.0007(5) 0.0012(4) -0.0007(5)
C8 0.0192(6) 0.0230(6) 0.0188(5) 0.0045(4) -0.0005(5) -0.0060(5)
C9 0.0156(5) 0.0176(5) 0.0154(5) 0.0024(4) -0.0036(4) -0.0030(4)
C10 0.0129(5) 0.0155(5) 0.0149(5) 0.0010(4) -0.0027(4) -0.0014(4)
C11 0.0210(6) 0.0215(6) 0.0178(5) -0.0026(4) -0.0044(5) -0.0041(5)
C12 0.0211(6) 0.0165(5) 0.0242(6) -0.0041(5) 0.0033(5) 0.0019(5)
C13 0.0269(7) 0.0174(6) 0.0382(8) 0.0027(5) -0.0016(6) -0.0066(5)
C14 0.0213(6) 0.0220(6) 0.0261(6) 0.0052(5) -0.0054(5) 0.0016(5)
C15 0.0172(5) 0.0183(5) 0.0139(5) 0.0019(4) -0.0005(4) -0.0020(4)
C16 0.0165(5) 0.0162(5) 0.0177(5) 0.0018(4) 0.0033(4) -0.0030(4)
C17 0.0177(5) 0.0206(5) 0.0184(5) 0.0006(4) 0.0022(4) 0.0001(5)
C18 0.0204(6) 0.0259(6) 0.0272(6) 0.0049(5) -0.0039(5) -0.0001(5)
C19 0.0196(6) 0.0216(6) 0.0390(8) 0.0099(6) 0.0067(5) 0.0032(5)
C20 0.0287(7) 0.0190(6) 0.0318(7) 0.0029(5) 0.0159(6) 0.0024(5)
C21 0.0277(6) 0.0175(5) 0.0187(5) 0.0003(4) 0.0077(5) -0.0031(5)
C22 0.0229(6) 0.0200(6) 0.0230(6) 0.0077(5) 0.0001(5) -0.0029(5)

loop_
_atom_type_symbol
_atom_type_description
_atom_type_scat_dispersion_real
_atom_type_scat_dispersion_imag
_atom_type_scat_source
C C 0.0033 0.0016 'International Tables Vol C Tables 4.2.6.8 and 6.1.1.4'
H H 0.0000 0.0000 'International Tables Vol C Tables 4.2.6.8 and 6.1.1.4'
N N 0.0061 0.0033 'International Tables Vol C Tables 4.2.6.8 and 6.1.1.4'
O O 0.0106 0.0060 'International Tables Vol C Tables 4.2.6.8 and 6.1.1.4'

loop_
_geom_angle_atom_site_label_1
_geom_angle_atom_site_label_2
_geom_angle_atom_site_label_3
_geom_angle
C15 O1 H1O 99.2
C1 N1 C11 116.37(9)
C1 N1 C12 120.55(9)
C11 N1 C12 113.27(10)
C9 N2 C13 115.93(10)
C9 N2 C14 110.99(10)
C13 N2 C14 110.14(10)
C2 C1 C10 119.89(10)
C2 C1 N1 117.03(10)
C10 C1 N1 122.52(10)
C1 C2 C3 119.11(10)
C1 C2 C15 122.63(10)
C3 C2 C15 118.22(10)
C4 C3 C2 121.37(11)
C4 C3 H3A 119.3
C2 C3 H3A 119.3
C3 C4 C5 120.56(11)
C3 C4 H4A 119.7
C5 C4 H4A 119.7
C4 C5 C6 120.23(11)
C4 C5 C10 119.21(10)
C6 C5 C10 120.56(11)
C7 C6 C5 120.48(12)
C7 C6 H6A 119.8
C5 C6 H6A 119.8
C6 C7 C8 119.75(11)
C6 C7 H7A 120.1
C8 C7 H7A 120.1
C9 C8 C7 121.46(11)
C9 C8 H8A 119.3
C7 C8 H8A 119.3
C8 C9 N2 121.65(11)
C8 C9 C10 119.74(11)
N2 C9 C10 118.39(10)
C5 C10 C1 118.05(10)
C5 C10 C9 116.20(10)
C1 C10 C9 125.75(10)
N1 C11 H11A 109.5
N1 C11 H11B 109.5
H11A C11 H11B 109.5
N1 C11 H11C 109.5
H11A C11 H11C 109.5
H11B C11 H11C 109.5
N1 C12 H12A 109.5
N1 C12 H12B 109.5
H12A C12 H12B 109.5
N1 C12 H12C 109.5
H12A C12 H12C 109.5
H12B C12 H12C 109.5
N2 C13 H13A 109.5
N2 C13 H13B 109.5
H13A C13 H13B 109.5
N2 C13 H13C 109.5
H13A C13 H13C 109.5
H13B C13 H13C 109.5
N2 C14 H14A 109.5
N2 C14 H14B 109.5
H14A C14 H14B 109.5
N2 C14 H14C 109.5
H14A C14 H14C 109.5
H14B C14 H14C 109.5
O1 C15 C22 103.97(9)
O1 C15 C16 111.56(10)
C22 C15 C16 107.07(10)
O1 C15 C2 110.67(9)
C22 C15 C2 113.07(10)
C16 C15 C2 110.33(9)
C21 C16 C17 118.58(12)
C21 C16 C15 121.16(11)
C17 C16 C15 120.14(11)
C18 C17 C16 120.73(12)
C18 C17 H17A 119.6
C16 C17 H17A 119.6
C19 C18 C17 120.29(12)
C19 C18 H18A 119.9
C17 C18 H18A 119.9
C20 C19 C18 119.63(12)
C20 C19 H19A 120.2
C18 C19 H19A 120.2
C19 C20 C21 120.04(12)
C19 C20 H20A 120.0
C21 C20 H20A 120.0
C16 C21 C20 120.72(12)
C16 C21 H21A 119.6
C20 C21 H21A 119.6
C15 C22 H22A 109.5
C15 C22 H22B 109.5
H22A C22 H22B 109.5
C15 C22 H22C 109.5
H22A C22 H22C 109.5
H22B C22 H22C 109.5

loop_
_geom_bond_atom_site_label_1
_geom_bond_atom_site_label_2
_geom_bond_distance
O1 C15 1.4278(14)
O1 H1O 0.9325
N1 C1 1.4423(14)
N1 C11 1.4632(15)
N1 C12 1.4657(15)
N2 C9 1.4228(16)
N2 C13 1.4633(16)
N2 C14 1.4695(16)
C1 C2 1.4004(15)
C1 C10 1.4422(15)
C2 C3 1.4177(16)
C2 C15 1.5434(15)
C3 C4 1.3667(17)
C3 H3A 0.9300
C4 C5 1.4135(17)
C4 H4A 0.9300
C5 C6 1.4204(16)
C5 C10 1.4313(16)
C6 C7 1.3636(19)
C6 H6A 0.9300
C7 C8 1.4094(18)
C7 H7A 0.9300
C8 C9 1.3831(17)
C8 H8A 0.9300
C9 C10 1.4491(15)
C11 H11A 0.9600
C11 H11B 0.9600
C11 H11C 0.9600
C12 H12A 0.9600
C12 H12B 0.9600
C12 H12C 0.9600
C13 H13A 0.9600
C13 H13B 0.9600
C13 H13C 0.9600
C14 H14A 0.9600
C14 H14B 0.9600
C14 H14C 0.9600
C15 C22 1.5344(16)
C15 C16 1.5360(17)
C16 C21 1.3934(17)
C16 C17 1.3954(16)
C17 C18 1.3933(18)
C17 H17A 0.9300
C18 C19 1.388(2)
C18 H18A 0.9300
C19 C20 1.387(2)
C19 H19A 0.9300
C20 C21 1.401(2)
C20 H20A 0.9300
C21 H21A 0.9300
C22 H22A 0.9600
C22 H22B 0.9600
C22 H22C 0.9600

loop_
_geom_torsion_atom_site_label_1
_geom_torsion_atom_site_label_2
_geom_torsion_atom_site_label_3
_geom_torsion_atom_site_label_4
_geom_torsion
C11 N1 C1 C2 126.26(11)
C12 N1 C1 C2 -90.16(13)
C11 N1 C1 C10 -45.16(15)
C12 N1 C1 C10 98.42(13)
C10 C1 C2 C3 2.17(16)
N1 C1 C2 C3 -169.49(10)
C10 C1 C2 C15 179.70(10)
N1 C1 C2 C15 8.04(15)
C1 C2 C3 C4 7.95(17)
C15 C2 C3 C4 -169.69(11)
C2 C3 C4 C5 -6.91(18)
C3 C4 C5 C6 176.29(11)
C3 C4 C5 C10 -4.26(17)
C4 C5 C6 C7 176.41(11)
C10 C5 C6 C7 -3.04(17)
C5 C6 C7 C8 -6.35(18)
C6 C7 C8 C9 4.87(19)
C7 C8 C9 N2 -168.60(11)
C7 C8 C9 C10 6.00(18)
C13 N2 C9 C8 -22.41(16)
C14 N2 C9 C8 104.22(13)
C13 N2 C9 C10 162.92(11)
C14 N2 C9 C10 -70.45(13)
C4 C5 C10 C1 13.90(16)
C6 C5 C10 C1 -166.65(10)
C4 C5 C10 C9 -166.17(10)
C6 C5 C10 C9 13.28(16)
C2 C1 C10 C5 -12.86(16)
N1 C1 C10 C5 158.32(10)
C2 C1 C10 C9 167.22(11)
N1 C1 C10 C9 -21.60(17)
C8 C9 C10 C5 -14.66(16)
N2 C9 C10 C5 160.11(10)
C8 C9 C10 C1 165.26(11)
N2 C9 C10 C1 -19.97(17)
C1 C2 C15 O1 -43.69(14)
C3 C2 C15 O1 133.86(11)
C1 C2 C15 C22 -159.87(10)
C3 C2 C15 C22 17.69(15)
C1 C2 C15 C16 80.26(13)
C3 C2 C15 C16 -102.19(12)
O1 C15 C16 C21 -18.35(15)
C22 C15 C16 C21 94.78(13)
C2 C15 C16 C21 -141.79(11)
O1 C15 C16 C17 165.69(10)
C22 C15 C16 C17 -81.18(13)
C2 C15 C16 C17 42.25(14)
C21 C16 C17 C18 0.51(18)
C15 C16 C17 C18 176.57(11)
C16 C17 C18 C19 -0.73(19)
C17 C18 C19 C20 0.49(19)
C18 C19 C20 C21 -0.05(19)
C17 C16 C21 C20 -0.07(18)
C15 C16 C21 C20 -176.09(11)
C19 C20 C21 C16 -0.16(19)

loop_
_cod_related_entry_id
_cod_related_entry_database
_cod_related_entry_code
1 ChemSpider 21194091
